data_7246414
loop_
_publ_author_name
'Cay&#xf3;n, Vanina M'
'Erben, Mauricio F.'
'Romano, Rosana M.'
'Stammler, Hans-Georg'
'Mitzel, Norbert W.'
'Della V&#xe9;dova, Carlos O'

_publ_section_title
;
 Spectroscopic and structural studies on phenyl and pentafluorophenyl
 trifluorothioacetate, and pentafluorophenyl trifluoroacetate,
 CF<sub>3</sub>C(O)SC<sub>6</sub>H<sub>5</sub>,
 CF<sub>3</sub>C(O)SC<sub>6</sub>F<sub>5</sub> and
 CF<sub>3</sub>C(O)OC<sub>6</sub>F<sub>5</sub>.
;
_journal_issue 13
_journal_name_full 'Physical chemistry chemical physics : PCCP'
_journal_page_first 9394
_journal_page_last 9403
_journal_paper_doi 10.1039/d2cp05909f
_journal_volume 25
_journal_year 2023
_chemical_formula_moiety 'C8 F8 O S'
_chemical_formula_sum 'C8 F8 O S'
_chemical_formula_weight 296.142
_chemical_name_common 'Pentafluorophenyl Trifluoroacetate'
_space_group_crystal_system monoclinic
_space_group_IT_number 14
_space_group_name_Hall '-P 2yn'
_space_group_name_H-M_alt 'P 1 21/n 1'
_symmetry_Int_Tables_number 14
_atom_sites_solution_primary dual
_audit_creation_date 2022-10-15
_audit_creation_method
;
Olex2 1.5-dev
(compiled 2022.10.14 svn.ra52d74a8 for OlexSys, GUI svn.r6611)
;
_audit_update_record
;
2022-10-20 deposited with the CCDC.	2023-03-07 downloaded from the CCDC.
;
_cell_angle_alpha 90
_cell_angle_beta 93.3318(15)
_cell_angle_gamma 90
_cell_formula_units_Z 4
_cell_length_a 5.59344(9)
_cell_length_b 16.8308(3)
_cell_length_c 10.18927(16)
_cell_measurement_reflns_used 16685
_cell_measurement_temperature 100.0(1)
_cell_measurement_theta_max 36.4940
_cell_measurement_theta_min 3.1080
_cell_volume 957.62(3)
_computing_cell_refinement 'CrysAlisPro 1.171.39.45i (Rigaku OD, 2018)'
_computing_data_collection 'CrysAlisPro 1.171.39.45i (Rigaku OD, 2018)'
_computing_data_reduction 'CrysAlisPro 1.171.39.45i (Rigaku OD, 2018)'
_computing_molecular_graphics 'Olex2 1.5-dev (Dolomanov et al., 2009)'
_computing_publication_material 'Olex2 1.5-dev (Dolomanov et al., 2009)'
_computing_structure_refinement 'olex2.refine 1.5-dev (Bourhis et al., 2015)'
_computing_structure_solution 'SHELXT  (Sheldrick, 2015)'
_diffrn_ambient_temperature 100.0(1)
_diffrn_detector_area_resol_mean 8.0951
_diffrn_detector_type Eos
_diffrn_measured_fraction_theta_full 0.9994
_diffrn_measured_fraction_theta_max 0.9704
_diffrn_measurement_details
;
List of Runs (angles in degrees, time in seconds):

  # Type    Start    End  Width  t~exp~   \w     \q     \k     \f   Frames
#--------------------------------------------------------------------------
  1  \w      7.00 103.00   1.00   32.00    --   35.71  77.00  90.00   96
  2  \w     -2.00 108.00   1.00   32.00    --   35.71  19.00  30.00  110
  3  \w    -20.00  27.00   1.00   32.00    --   35.71 -99.00 -30.00   47
  4  \w     45.00 108.00   1.00   32.00    --   35.71-178.00-150.00   63
  5  \w     -3.00  24.00   1.00   32.00    --   35.71  96.00-115.53   27
  6  \w     17.00  45.00   1.00   32.00    --   35.71  57.00  60.00   28
  7  \w     50.00  93.00   1.00   32.00    --   35.71  57.00  60.00   43
  8  \w     62.00  92.00   1.00   32.00    --   35.71 178.00 150.00   30
  9  \w      5.00  44.00   1.00   32.00    --   35.71  81.00 -77.58   39
 10  \w     35.00  95.00   1.00   32.00    --   35.71-140.00  56.00   60
 11  \w    -20.00  54.00   1.00   32.00    --   35.71 -99.00 -90.00   74
 12  \w      6.00  89.00   1.00   32.00    --   35.71-129.00-130.00   83
 13  \w      7.00  62.00   1.00   32.00    --   35.71  77.00 -30.00   55
 14  \w      7.00  79.00   1.00   32.00    --   35.71  77.00-180.00   72
 15  \w    -35.00 104.00   1.00   32.00    --   35.71   0.00 -60.00  139
;
_diffrn_measurement_device 'four-circle diffractometer'
_diffrn_measurement_device_type 'SuperNova, Single source at offset/far, Eos'
_diffrn_measurement_method '\w scans'
_diffrn_radiation_type 'Mo K\a'
_diffrn_radiation_wavelength 0.71073
_diffrn_reflns_av_R_equivalents 0.0188
_diffrn_reflns_av_unetI/netI 0.0118
_diffrn_reflns_Laue_measured_fraction_full 0.9994
_diffrn_reflns_Laue_measured_fraction_max 0.9704
_diffrn_reflns_limit_h_max 9
_diffrn_reflns_limit_h_min -9
_diffrn_reflns_limit_k_max 28
_diffrn_reflns_limit_k_min -27
_diffrn_reflns_limit_l_max 16
_diffrn_reflns_limit_l_min -17
_diffrn_reflns_number 30116
_diffrn_reflns_point_group_measured_fraction_full 0.9994
_diffrn_reflns_point_group_measured_fraction_max 0.9704
_diffrn_reflns_theta_full 25.2417
_diffrn_reflns_theta_max 36.71
_diffrn_reflns_theta_min 2.42
_exptl_absorpt_coefficient_mu 0.446
_exptl_absorpt_correction_T_max 1.000
_exptl_absorpt_correction_T_min 0.460
_exptl_absorpt_correction_type gaussian
_exptl_absorpt_process_details
;
CrysAlisPro 1.171.39.45i (Rigaku Oxford Diffraction, 2018)
Numerical absorption correction based on gaussian integration over
			a multifaceted crystal model
Empirical absorption correction using spherical harmonics,
 implemented in SCALE3 ABSPACK scaling algorithm.
;
_exptl_crystal_colour 'clear colourless'
_exptl_crystal_colour_lustre clear
_exptl_crystal_colour_primary colourless
_exptl_crystal_density_diffrn 2.054
_exptl_crystal_description cylindrically
_exptl_crystal_F_000 577.207
_exptl_crystal_recrystallization_method 'From the Melt'
_exptl_crystal_size_max 0.629
_exptl_crystal_size_mid 0.26
_exptl_crystal_size_min 0.243
_refine_diff_density_max 0.4906
_refine_diff_density_min -0.5393
_refine_diff_density_rms 0.0461
_refine_ls_d_res_high 0.5945
_refine_ls_d_res_low 8.4154
_refine_ls_goodness_of_fit_ref 1.0546
_refine_ls_hydrogen_treatment undef
_refine_ls_matrix_type full
_refine_ls_number_constraints 0
_refine_ls_number_parameters 163
_refine_ls_number_reflns 4626
_refine_ls_number_restraints 0
_refine_ls_restrained_S_all 1.0546
_refine_ls_R_factor_all 0.0264
_refine_ls_R_factor_gt 0.0221
_refine_ls_shift/su_max -0.0005
_refine_ls_shift/su_mean 0.0001
_refine_ls_structure_factor_coef Fsqd
_refine_ls_weighting_details 'w=1/[\s^2^(Fo^2^)+(0.0175P)^2^+0.1617P] where P=(Fo^2^+2Fc^2^)/3'
_refine_ls_weighting_scheme calc
_refine_ls_wR_factor_gt 0.0489
_refine_ls_wR_factor_ref 0.0509
_reflns_Friedel_coverage 0.0
_reflns_limit_h_max 7
_reflns_limit_h_min -9
_reflns_limit_k_max 28
_reflns_limit_k_min 0
_reflns_limit_l_max 17
_reflns_limit_l_min -7
_reflns_number_gt 4141
_reflns_number_total 4626
_reflns_threshold_expression I>=2u(I)
_cod_data_source_file d2cp05909f2.cif
_cod_data_source_block Pentafluorophenyl_Trifluoroacetate
_cod_depositor_comments 'Adding full bibliography for 7246414--7246415.cif.'
_cod_database_code 7246414
_olex2_refinement_description
;
;
_olex2_refine_details
;
Refinement using NoSpherA2, an implementation of
NOn-SPHERical Atom-form-factors in Olex2.
Please cite:
F. Kleemiss et al. Chem. Sci. DOI 10.1039/D0SC05526C - 2021
NoSpherA2 implementation of HAR makes use of
tailor-made aspherical atomic form factors calculated
on-the-fly from a Hirshfeld-partitioned electron density (ED) - not from
spherical-atom form factors.

The ED is calculated from a gaussian basis set single determinant SCF
wavefunction - either Hartree-Fock or DFT using selected funtionals
 - for a fragment of the crystal.
This fragment can be embedded in an electrostatic crystal field by employing cluster charges
or modelled using implicit solvation models, depending on the software used.
The following options were used:
   SOFTWARE:       ORCA 5.0
   PARTITIONING:   NoSpherA2
   INT ACCURACY:   Normal
   METHOD:         PBE
   BASIS SET:      def2-TZVPP
   CHARGE:         0
   MULTIPLICITY:   1
   DATE:           2022-10-15_10-44-45
;
_olex2_submission_special_instructions 'No special instructions were received'
_oxdiff_exptl_absorpt_empirical_details
;
Empirical correction (ABSPACK) includes:
- Absorption correction using spherical harmonics
- Frame scaling
- Detector area scaling
;

loop_
_space_group_symop_id
_space_group_symop_operation_xyz
1 x,y,z
2 -x+1/2,y+1/2,-z+1/2
3 -x,-y,-z
4 x-1/2,-y-1/2,z-1/2

loop_
_atom_site_label
_atom_site_type_symbol
_atom_site_fract_x
_atom_site_fract_y
_atom_site_fract_z
_atom_site_U_iso_or_equiv
_atom_site_adp_type
_atom_site_occupancy
_atom_site_refinement_flags_posn
S1 S 0.12229(3) 0.460439(9) 0.229527(14) 0.02201(3) Uani 1.000000 .
F1 F 0.37938(9) 0.66438(2) 0.18364(4) 0.03136(9) Uani 1.000000 .
F2 F 0.51435(15) 0.58121(3) 0.04972(6) 0.0644(2) Uani 1.000000 .
F3 F 0.13403(13) 0.59340(4) 0.06766(6) 0.0648(2) Uani 1.000000 .
F4 F 0.56529(8) 0.36009(2) 0.23696(4) 0.02697(8) Uani 1.000000 .
F5 F 0.71026(7) 0.25306(2) 0.42203(4) 0.02658(8) Uani 1.000000 .
F6 F 0.44876(8) 0.22848(2) 0.63287(4) 0.02717(8) Uani 1.000000 .
F7 F 0.04182(8) 0.31516(3) 0.66316(4) 0.03033(9) Uani 1.000000 .
F8 F -0.10318(7) 0.42169(2) 0.48066(4) 0.02490(8) Uani 1.000000 .
O1 O 0.52859(9) 0.52903(3) 0.32063(5) 0.02756(10) Uani 1.000000 .
C1 C 0.36168(11) 0.52903(3) 0.24180(6) 0.02036(10) Uani 1.000000 .
C2 C 0.34551(14) 0.59321(4) 0.13299(6) 0.02836(13) Uani 1.000000 .
C3 C 0.22666(10) 0.39399(3) 0.35309(5) 0.01701(9) Uani 1.000000 .
C4 C 0.43480(10) 0.34964(3) 0.34052(5) 0.01817(9) Uani 1.000000 .
C5 C 0.51045(10) 0.29448(3) 0.43484(6) 0.01841(9) Uani 1.000000 .
C6 C 0.37715(10) 0.28224(3) 0.54401(5) 0.01877(9) Uani 1.000000 .
C7 C 0.17029(10) 0.32594(3) 0.55881(5) 0.01961(9) Uani 1.000000 .
C8 C 0.09748(9) 0.38132(3) 0.46397(5) 0.01775(9) Uani 1.000000 .

loop_
_atom_site_aniso_label
_atom_site_aniso_U_11
_atom_site_aniso_U_22
_atom_site_aniso_U_33
_atom_site_aniso_U_12
_atom_site_aniso_U_13
_atom_site_aniso_U_23
S1 0.02437(7) 0.02122(6) 0.01963(6) -0.00423(5) -0.00565(5) 0.00239(5)
F1 0.0437(2) 0.01806(16) 0.0322(2) 0.00071(16) 0.00177(18) 0.00262(15)
F2 0.1197(6) 0.0370(3) 0.0417(3) 0.0147(3) 0.0483(4) 0.0094(2)
F3 0.0860(5) 0.0477(3) 0.0548(3) -0.0291(3) -0.0456(3) 0.0305(3)
F4 0.03211(19) 0.02458(18) 0.02564(18) 0.00054(14) 0.01376(15) 0.00066(14)
F5 0.02214(16) 0.02130(17) 0.0366(2) 0.00333(13) 0.00415(15) -0.00136(15)
F6 0.0352(2) 0.02079(16) 0.02511(18) -0.00008(14) -0.00151(15) 0.00522(14)
F7 0.0373(2) 0.0301(2) 0.02510(18) -0.00039(16) 0.01435(16) 0.00448(15)
F8 0.01927(15) 0.02373(17) 0.03225(19) 0.00098(13) 0.00618(14) -0.00049(14)
O1 0.0277(2) 0.0234(2) 0.0306(2) -0.00724(17) -0.00714(18) 0.00461(17)
C1 0.0259(2) 0.0170(2) 0.0179(2) -0.00273(18) -0.00063(18) 0.00110(17)
C2 0.0457(4) 0.0197(2) 0.0196(2) -0.0040(2) 0.0009(2) 0.0032(2)
C3 0.0179(2) 0.0164(2) 0.0167(2) -0.00248(16) 0.00091(16) -0.00055(16)
C4 0.0196(2) 0.0168(2) 0.0185(2) -0.00191(17) 0.00440(17) -0.00106(17)
C5 0.0181(2) 0.0153(2) 0.0219(2) -0.00127(16) 0.00197(17) -0.00100(17)
C6 0.0219(2) 0.0157(2) 0.0186(2) -0.00246(17) 0.00040(17) 0.00040(17)
C7 0.0224(2) 0.0185(2) 0.0184(2) -0.00260(18) 0.00470(18) 0.00028(17)
C8 0.0168(2) 0.0176(2) 0.0191(2) -0.00209(16) 0.00272(16) -0.00078(17)

loop_
_atom_type_symbol
_atom_type_scat_dispersion_real
_atom_type_scat_dispersion_imag
_atom_type_scat_source
_atom_type_scat_dispersion_source
C 0.00310 0.00160 'NoSpherA2: Chem.Sci. 2021, DOI:10.1039/D0SC05526C' custom
F 0.01760 0.01030 'NoSpherA2: Chem.Sci. 2021, DOI:10.1039/D0SC05526C' custom
O 0.01080 0.00610 'NoSpherA2: Chem.Sci. 2021, DOI:10.1039/D0SC05526C' custom
S 0.12480 0.12450 'NoSpherA2: Chem.Sci. 2021, DOI:10.1039/D0SC05526C' custom

loop_
_exptl_crystal_face_index_h
_exptl_crystal_face_index_k
_exptl_crystal_face_index_l
_exptl_crystal_face_perp_dist
-1 0 0 0.2999
0 2 1 0.1300
0 -1 -1 0.1300
0 1 1 0.1300
0 -1 0 0.1300
0 -2 -1 0.1300
0 1 1 0.1300
1 0 0 0.2999
0 -1 -1 0.1300
0 1 0 0.1300
0 11 -13 0.1213
0 -11 13 0.1213
0 23 -2 0.1279
0 -23 2 0.1279

loop_
_geom_angle_atom_site_label_1
_geom_angle_atom_site_label_2
_geom_angle_atom_site_label_3
_geom_angle
_geom_angle_site_symmetry_1
_geom_angle_site_symmetry_3
_geom_angle_publ_flag
C3 S1 C1 98.41(3) . . ?
O1 C1 S1 127.33(5) . . ?
C2 C1 S1 113.15(4) . . ?
C2 C1 O1 119.50(6) . . ?
F2 C2 F1 107.43(6) . . ?
F3 C2 F1 107.44(6) . . ?
F3 C2 F2 109.19(7) . . ?
C1 C2 F1 110.73(5) . . ?
C1 C2 F2 109.84(6) . . ?
C1 C2 F3 112.06(6) . . ?
C4 C3 S1 121.25(4) . . ?
C8 C3 S1 120.80(4) . . ?
C8 C3 C4 117.88(5) . . ?
C3 C4 F4 120.12(5) . . ?
C5 C4 F4 118.68(5) . . ?
C5 C4 C3 121.20(5) . . ?
C4 C5 F5 120.53(5) . . ?
C6 C5 F5 119.58(5) . . ?
C6 C5 C4 119.89(5) . . ?
C5 C6 F6 119.54(5) . . ?
C7 C6 F6 120.59(5) . . ?
C7 C6 C5 119.87(5) . . ?
C6 C7 F7 120.50(5) . . ?
C8 C7 F7 119.90(5) . . ?
C8 C7 C6 119.60(5) . . ?
C3 C8 F8 120.43(5) . . ?
C7 C8 F8 118.01(5) . . ?
C7 C8 C3 121.55(5) . . ?

loop_
_geom_bond_atom_site_label_1
_geom_bond_atom_site_label_2
_geom_bond_distance
_geom_bond_site_symmetry_2
_geom_bond_publ_flag
S1 C1 1.7670(6) . ?
S1 C3 1.7582(6) . ?
F1 C2 1.3137(8) . ?
F2 C2 1.3212(9) . ?
F3 C2 1.3232(9) . ?
F4 C4 1.3291(6) . ?
F5 C5 1.3301(7) . ?
F6 C6 1.3254(7) . ?
F7 C7 1.3299(7) . ?
F8 C8 1.3314(6) . ?
O1 C1 1.1957(7) . ?
C1 C2 1.5467(8) . ?
C3 C4 1.3951(8) . ?
C3 C8 1.3924(8) . ?
C4 C5 1.3847(8) . ?
C5 C6 1.3900(8) . ?
C6 C7 1.3867(8) . ?
C7 C8 1.3866(8) . ?

loop_
_geom_torsion_atom_site_label_1
_geom_torsion_atom_site_label_2
_geom_torsion_atom_site_label_3
_geom_torsion_atom_site_label_4
_geom_torsion
_geom_torsion_site_symmetry_1
_geom_torsion_site_symmetry_2
_geom_torsion_site_symmetry_3
_geom_torsion_site_symmetry_4
_geom_torsion_publ_flag
S1 C1 C2 F1 132.03(5) . . . . ?
S1 C1 C2 F2 -109.47(6) . . . . ?
S1 C1 C2 F3 12.09(6) . . . . ?
S1 C3 C4 F4 3.50(5) . . . . ?
S1 C3 C4 C5 -176.79(4) . . . . ?
S1 C3 C8 F8 -2.56(5) . . . . ?
S1 C3 C8 C7 176.40(4) . . . . ?
F1 C2 C1 O1 -49.62(7) . . . . ?
F2 C2 C1 O1 68.88(7) . . . . ?
F3 C2 C1 O1 -169.56(6) . . . . ?
F4 C4 C3 C8 -179.44(5) . . . . ?
F4 C4 C5 F5 0.23(6) . . . . ?
F4 C4 C5 C6 -179.87(5) . . . . ?
F5 C5 C4 C3 -179.49(5) . . . . ?
F5 C5 C6 F6 -1.12(6) . . . . ?
F5 C5 C6 C7 179.18(5) . . . . ?
F6 C6 C5 C4 178.98(5) . . . . ?
F6 C6 C7 F7 0.70(6) . . . . ?
F6 C6 C7 C8 -179.37(5) . . . . ?
F7 C7 C6 C5 -179.61(5) . . . . ?
F7 C7 C8 F8 -0.70(6) . . . . ?
F7 C7 C8 C3 -179.68(5) . . . . ?
F8 C8 C3 C4 -179.64(5) . . . . ?
F8 C8 C7 C6 179.37(5) . . . . ?
C3 C4 C5 C6 0.41(6) . . . . ?
C3 C8 C7 C6 0.38(6) . . . . ?
C4 C5 C6 C7 -0.71(6) . . . . ?
C5 C6 C7 C8 0.32(6) . . . . ?
